data_2017407
loop_
_publ_author_name
'Orozco, Fab\'ian'
'Insuasty, Braulio'
'Cobo, Justo'
'Glidewell, Christopher'

_publ_section_title
;
 A hydrogen-bonded ribbon in
 6-amino-3-methyl-5-nitroso-2-(pyrrolidin-1-yl)pyrimidin-4(3<i>H</i>)-one
 monohydrate and hydrogen-bonded sheets in
 6-amino-2-dimethylamino-3-methyl-5-nitrosopyrimidin-4(3<i>H</i>)-one
 monohydrate
;
_journal_coeditor_code SK3349
_journal_issue 11
_journal_name_full 'Acta Crystallographica Section C'
_journal_page_first o549
_journal_page_last o552
_journal_paper_doi 10.1107/S0108270109039018
_journal_volume 65
_journal_year 2009
_chemical_formula_iupac 'C7 H11 N5 O2 , H2 O'
_chemical_formula_moiety 'C7 H11 N5 O2 , H2 O'
_chemical_formula_sum 'C7 H13 N5 O3'
_chemical_formula_weight 215.22
_chemical_name_systematic
;6-amino-2-dimethylamino-3-methyl-5-nitrosopyrimidin-4(3<i>H</i>)-one
 monohydrate
;
_space_group_IT_number 14
_symmetry_cell_setting monoclinic
_symmetry_space_group_name_Hall '-P 2yn'
_symmetry_space_group_name_H-M 'P 1 21/n 1'
_atom_sites_solution_hydrogens geom
_atom_sites_solution_primary direct
_atom_sites_solution_secondary difmap
_cell_angle_alpha 90.00
_cell_angle_beta 107.910(4)
_cell_angle_gamma 90.00
_cell_formula_units_Z 4
_cell_length_a 11.8125(6)
_cell_length_b 7.1372(7)
_cell_length_c 11.8588(19)
_cell_measurement_reflns_used 1873
_cell_measurement_temperature 120(2)
_cell_measurement_theta_max 26.05
_cell_measurement_theta_min 2.92
_cell_volume 951.34(19)
_computing_cell_refinement 'DIRAX/LSQ (Duisenberg <i>et al.</i>,  2000)'
_computing_data_collection 'COLLECT (Nonius, 1999)'
_computing_data_reduction 'EVALCCD (Duisenberg <i>et al.</i>,  2003)'
_computing_molecular_graphics 'PLATON (Spek, 2009)'
_computing_publication_material
;
SHELXL97 (Sheldrick, 2008) and PLATON (Spek, 2009)
;
_computing_structure_refinement 'SHELXL97 (Sheldrick, 2008)'
_computing_structure_solution 'SIR2004 (Burla <i>et al.</i>,  2005)'
_diffrn_ambient_temperature 120(2)
_diffrn_detector_area_resol_mean 9.091
_diffrn_measured_fraction_theta_full 0.996
_diffrn_measured_fraction_theta_max 0.993
_diffrn_measurement_device_type 'Bruker Nonius KappaCCD area-detector'
_diffrn_measurement_method '\f and \w'
_diffrn_radiation_monochromator graphite
_diffrn_radiation_source 'Bruker Nonius FR591 rotating anode'
_diffrn_radiation_type 'Mo K\a'
_diffrn_radiation_wavelength 0.71073
_diffrn_reflns_av_R_equivalents 0.0486
_diffrn_reflns_av_sigmaI/netI 0.0461
_diffrn_reflns_limit_h_max 14
_diffrn_reflns_limit_h_min -13
_diffrn_reflns_limit_k_max 8
_diffrn_reflns_limit_k_min -8
_diffrn_reflns_limit_l_max 14
_diffrn_reflns_limit_l_min -14
_diffrn_reflns_number 9096
_diffrn_reflns_theta_full 25.00
_diffrn_reflns_theta_max 26.05
_diffrn_reflns_theta_min 2.92
_diffrn_standards_decay_% 0
_diffrn_standards_interval_count 0
_diffrn_standards_interval_time 0
_diffrn_standards_number 0
_exptl_absorpt_coefficient_mu 0.119
_exptl_absorpt_correction_T_max 0.986
_exptl_absorpt_correction_T_min 0.971
_exptl_absorpt_correction_type multi-scan
_exptl_absorpt_process_details '(SADABS; Sheldrick, 2003)'
_exptl_crystal_colour red-violet
_exptl_crystal_density_diffrn 1.503
_exptl_crystal_density_method 'not measured'
_exptl_crystal_description block
_exptl_crystal_F_000 456
_exptl_crystal_size_max 0.16
_exptl_crystal_size_mid 0.16
_exptl_crystal_size_min 0.12
_refine_diff_density_max 0.216
_refine_diff_density_min -0.273
_refine_ls_extinction_method none
_refine_ls_goodness_of_fit_ref 1.048
_refine_ls_hydrogen_treatment constr
_refine_ls_matrix_type full
_refine_ls_number_parameters 139
_refine_ls_number_reflns 1873
_refine_ls_number_restraints 0
_refine_ls_restrained_S_all 1.048
_refine_ls_R_factor_all 0.0821
_refine_ls_R_factor_gt 0.0462
_refine_ls_shift/su_max 0.001
_refine_ls_shift/su_mean 0.000
_refine_ls_structure_factor_coef Fsqd
_refine_ls_weighting_details 'w = 1/[\s^2^(Fo^2^)+(0.0454P)^2^+0.4921P] where P=(Fo^2^+2Fc^2^)/3'
_refine_ls_weighting_scheme calc
_refine_ls_wR_factor_gt 0.0949
_refine_ls_wR_factor_ref 0.1087
_reflns_number_gt 1304
_reflns_number_total 1873
_reflns_threshold_expression I>2\s(I)
_cod_data_source_file sk3349.cif
_cod_data_source_block II
_cod_original_sg_symbol_H-M 'P 21/n'
_cod_database_code 2017407
_cod_database_fobs_code 2017407

loop_
_symmetry_equiv_pos_as_xyz
'x, y, z'
'-x+1/2, y+1/2, -z+1/2'
'-x, -y, -z'
'x-1/2, -y-1/2, z-1/2'

loop_
_atom_site_type_symbol
_atom_site_label
_atom_site_fract_x
_atom_site_fract_y
_atom_site_fract_z
_atom_site_U_iso_or_equiv
_atom_site_adp_type
_atom_site_calc_flag
_atom_site_refinement_flags
_atom_site_occupancy
_atom_site_disorder_assembly
_atom_site_disorder_group
N N1 0.57117(14) 0.2239(2) 0.01496(15) 0.0162(4) Uani d . 1 . .
C C2 0.68354(18) 0.1716(3) 0.04242(18) 0.0158(5) Uani d . 1 . .
N N3 0.75402(14) 0.1340(2) 0.15621(15) 0.0166(4) Uani d . 1 . .
C C4 0.70340(19) 0.1162(3) 0.24691(18) 0.0181(5) Uani d . 1 . .
C C5 0.57916(18) 0.1618(3) 0.21776(18) 0.0166(5) Uani d . 1 . .
C C6 0.51939(18) 0.2291(3) 0.10021(19) 0.0170(5) Uani d . 1 . .
C C31 0.88350(18) 0.1612(3) 0.1939(2) 0.0218(5) Uani d . 1 . .
H H31A 0.9230 0.0397 0.1967 0.033 Uiso calc R 1 . .
H H31B 0.9092 0.2187 0.2727 0.033 Uiso calc R 1 . .
H H31C 0.9048 0.2433 0.1373 0.033 Uiso calc R 1 . .
O O4 0.76681(13) 0.0702(2) 0.34577(13) 0.0236(4) Uani d . 1 . .
N N5 0.53510(15) 0.1451(3) 0.30806(15) 0.0213(4) Uani d . 1 . .
O O5 0.42701(13) 0.1931(2) 0.29178(13) 0.0252(4) Uani d . 1 . .
N N6 0.40982(15) 0.2914(2) 0.07244(16) 0.0208(4) Uani d . 1 . .
H H6A 0.3751 0.2896 0.1283 0.025 Uiso d R 1 . .
H H6B 0.3752 0.3325 0.0000 0.025 Uiso d R 1 . .
N N21 0.73167(14) 0.1569(2) -0.04472(15) 0.0181(4) Uani d . 1 . .
C C23 0.66686(19) 0.2309(3) -0.16106(18) 0.0231(5) Uani d . 1 . .
H H23A 0.6042 0.1426 -0.2021 0.035 Uiso calc R 1 . .
H H23B 0.7218 0.2486 -0.2075 0.035 Uiso calc R 1 . .
H H23C 0.6309 0.3515 -0.1519 0.035 Uiso calc R 1 . .
C C22 0.82560(19) 0.0232(3) -0.0445(2) 0.0256(5) Uani d . 1 . .
H H22A 0.8997 0.0910 -0.0371 0.038 Uiso calc R 1 . .
H H22B 0.8023 -0.0480 -0.1188 0.038 Uiso calc R 1 . .
H H22C 0.8378 -0.0631 0.0224 0.038 Uiso calc R 1 . .
O O41 0.64952(15) 0.0890(2) 0.56867(14) 0.0393(5) Uani d . 1 . .
H H41A 0.6228 0.0906 0.4925 0.059 Uiso d R 1 . .
H H41B 0.6212 -0.0029 0.5985 0.059 Uiso d R 1 . .

loop_
_atom_site_aniso_label
_atom_site_aniso_U_11
_atom_site_aniso_U_22
_atom_site_aniso_U_33
_atom_site_aniso_U_12
_atom_site_aniso_U_13
_atom_site_aniso_U_23
N1 0.0154(10) 0.0193(9) 0.0143(9) -0.0004(7) 0.0053(7) -0.0001(7)
C2 0.0172(11) 0.0123(10) 0.0182(11) -0.0030(8) 0.0057(9) 0.0001(8)
N3 0.0142(9) 0.0171(9) 0.0177(9) -0.0001(7) 0.0036(7) 0.0019(8)
C4 0.0229(12) 0.0127(11) 0.0173(12) -0.0024(9) 0.0044(9) -0.0015(9)
C5 0.0205(12) 0.0139(11) 0.0154(11) -0.0002(9) 0.0054(9) 0.0006(9)
C6 0.0188(12) 0.0140(11) 0.0177(11) -0.0011(9) 0.0050(9) -0.0022(9)
C31 0.0155(11) 0.0233(12) 0.0249(12) -0.0013(9) 0.0034(9) 0.0009(10)
O4 0.0247(9) 0.0266(9) 0.0167(8) 0.0001(7) 0.0022(7) 0.0033(7)
N5 0.0235(11) 0.0217(10) 0.0193(10) 0.0005(8) 0.0073(8) -0.0002(8)
O5 0.0251(9) 0.0297(9) 0.0242(9) 0.0047(7) 0.0125(7) 0.0030(7)
N6 0.0189(10) 0.0284(10) 0.0168(10) 0.0051(8) 0.0078(8) 0.0046(8)
N21 0.0170(9) 0.0208(10) 0.0178(9) 0.0009(7) 0.0071(8) 0.0012(8)
C23 0.0204(12) 0.0335(13) 0.0160(12) 0.0021(10) 0.0064(9) 0.0015(10)
C22 0.0243(12) 0.0278(13) 0.0280(13) 0.0055(10) 0.0131(10) -0.0003(10)
O41 0.0597(12) 0.0352(10) 0.0220(9) -0.0144(9) 0.0110(8) 0.0019(8)

loop_
_atom_type_symbol
_atom_type_description
_atom_type_scat_dispersion_real
_atom_type_scat_dispersion_imag
_atom_type_scat_source
C C 0.0033 0.0016 'International Tables Vol C Tables 4.2.6.8 and 6.1.1.4'
H H 0.0000 0.0000 'International Tables Vol C Tables 4.2.6.8 and 6.1.1.4'
N N 0.0061 0.0033 'International Tables Vol C Tables 4.2.6.8 and 6.1.1.4'
O O 0.0106 0.0060 'International Tables Vol C Tables 4.2.6.8 and 6.1.1.4'

loop_
_geom_angle_atom_site_label_1
_geom_angle_atom_site_label_2
_geom_angle_atom_site_label_3
_geom_angle_site_symmetry_1
_geom_angle_site_symmetry_3
_geom_angle
_geom_angle_publ_flag
C2 N1 C6 . . 118.81(18) ?
N1 C2 N21 . . 117.99(18) ?
N1 C2 N3 . . 123.80(18) ?
N21 C2 N3 . . 118.21(18) ?
C2 N3 C4 . . 120.18(17) ?
C2 N3 C31 . . 122.12(17) ?
C4 N3 C31 . . 115.66(17) ?
O4 C4 N3 . . 118.91(19) ?
O4 C4 C5 . . 124.7(2) ?
N3 C4 C5 . . 116.37(18) ?
N5 C5 C4 . . 114.12(18) ?
N5 C5 C6 . . 127.78(19) ?
C4 C5 C6 . . 117.99(18) ?
N6 C6 N1 . . 117.81(19) ?
N6 C6 C5 . . 120.62(19) ?
N1 C6 C5 . . 121.52(18) ?
N3 C31 H31A . . 109.5 ?
N3 C31 H31B . . 109.5 ?
H31A C31 H31B . . 109.5 ?
N3 C31 H31C . . 109.5 ?
H31A C31 H31C . . 109.5 ?
H31B C31 H31C . . 109.5 ?
O5 N5 C5 . . 118.27(17) ?
C6 N6 H6A . . 117.3 ?
C6 N6 H6B . . 119.0 ?
H6A N6 H6B . . 123.7 ?
C2 N21 C23 . . 118.85(17) ?
C2 N21 C22 . . 123.81(17) ?
C23 N21 C22 . . 114.57(17) ?
N21 C23 H23A . . 109.5 ?
N21 C23 H23B . . 109.5 ?
H23A C23 H23B . . 109.5 ?
N21 C23 H23C . . 109.5 ?
H23A C23 H23C . . 109.5 ?
H23B C23 H23C . . 109.5 ?
N21 C22 H22A . . 109.5 ?
N21 C22 H22B . . 109.5 ?
H22A C22 H22B . . 109.5 ?
N21 C22 H22C . . 109.5 ?
H22A C22 H22C . . 109.5 ?
H22B C22 H22C . . 109.5 ?
H41A O41 H41B . . 112.2 ?

loop_
_geom_bond_atom_site_label_1
_geom_bond_atom_site_label_2
_geom_bond_site_symmetry_2
_geom_bond_distance
_geom_bond_publ_flag
N1 C2 . 1.320(3) ?
N1 C6 . 1.333(3) ?
C2 N21 . 1.328(3) ?
C2 N3 . 1.377(3) ?
N3 C4 . 1.388(3) ?
N3 C31 . 1.468(3) ?
C4 O4 . 1.226(2) ?
C4 C5 . 1.438(3) ?
C5 N5 . 1.332(3) ?
C5 C6 . 1.438(3) ?
C6 N6 . 1.311(3) ?
C31 H31A . 0.9800 ?
C31 H31B . 0.9800 ?
C31 H31C . 0.9800 ?
N5 O5 . 1.278(2) ?
N6 H6A . 0.8800 ?
N6 H6B . 0.8800 ?
N21 C23 . 1.456(3) ?
N21 C22 . 1.463(3) ?
C23 H23A . 0.9800 ?
C23 H23B . 0.9800 ?
C23 H23C . 0.9800 ?
C22 H22A . 0.9800 ?
C22 H22B . 0.9800 ?
C22 H22C . 0.9800 ?
O41 H41A . 0.8600 ?
O41 H41B . 0.8600 ?

loop_
_geom_hbond_atom_site_label_D
_geom_hbond_atom_site_label_H
_geom_hbond_atom_site_label_A
_geom_hbond_site_symmetry_A
_geom_hbond_distance_DH
_geom_hbond_distance_HA
_geom_hbond_distance_DA
_geom_hbond_angle_DHA
_geom_hbond_publ_flag
N6 H6A O5 . 0.88 1.97 2.641(2) 132 no
N6 H6B O4 4_565 0.88 2.01 2.874(2) 168 no
O41 H41A N5 . 0.86 2.15 2.995(2) 168 no
O41 H41B O5 3_656 0.86 2.08 2.921(2) 166 no

loop_
_geom_torsion_atom_site_label_1
_geom_torsion_atom_site_label_2
_geom_torsion_atom_site_label_3
_geom_torsion_atom_site_label_4
_geom_torsion_site_symmetry_1
_geom_torsion_site_symmetry_2
_geom_torsion_site_symmetry_3
_geom_torsion_site_symmetry_4
_geom_torsion
_geom_torsion_publ_flag
C6 N1 C2 N21 . . . . 176.20(18) ?
C6 N1 C2 N3 . . . . -4.7(3) ?
N1 C2 N3 C4 . . . . 11.9(3) ?
N21 C2 N3 C4 . . . . -169.02(18) ?
N1 C2 N3 C31 . . . . -151.1(2) ?
N21 C2 N3 C31 . . . . 28.0(3) ?
C2 N3 C4 O4 . . . . 175.14(19) ?
C31 N3 C4 O4 . . . . -20.8(3) ?
C2 N3 C4 C5 . . . . -7.4(3) ?
C31 N3 C4 C5 . . . . 156.66(18) ?
O4 C4 C5 N5 . . . . -1.8(3) ?
N3 C4 C5 N5 . . . . -179.11(18) ?
O4 C4 C5 C6 . . . . 174.61(19) ?
N3 C4 C5 C6 . . . . -2.7(3) ?
C2 N1 C6 N6 . . . . 176.25(18) ?
C2 N1 C6 C5 . . . . -6.2(3) ?
N5 C5 C6 N6 . . . . 3.1(3) ?
C4 C5 C6 N6 . . . . -172.75(19) ?
N5 C5 C6 N1 . . . . -174.3(2) ?
C4 C5 C6 N1 . . . . 9.8(3) ?
C4 C5 N5 O5 . . . . 176.07(17) ?
C6 C5 N5 O5 . . . . 0.0(3) ?
N1 C2 N21 C23 . . . . 11.2(3) ?
N3 C2 N21 C23 . . . . -168.00(18) ?
N1 C2 N21 C22 . . . . -148.94(19) ?
N3 C2 N21 C22 . . . . 31.9(3) ?
